data_2101038
loop_
_publ_author_name
'Figgis, B. N.'
'Iversen, B. B.'
'Larson, F. K.'
'Reynolds, P. A.'

_publ_section_title
;
 <i>X</i>--<i>N</i> study of the electron density in
 (ND~4~)~2~Cu(SO~4~)~2~.6D~2~O at 9 K: flexible radial functions are
 vital
;
_journal_issue 5
_journal_name_full 'Acta Crystallographica Section B'
_journal_page_first 794
_journal_page_last 806
_journal_paper_doi 10.1107/S0108768193002812
_journal_volume 49
_journal_year 1993
_chemical_formula_moiety 'D8 N2,Cu1 D12 O6,O8 S2'
_chemical_formula_sum 'Cu D20 N2 O14 S2'
_chemical_formula_weight 419.7
_symmetry_cell_setting monoclinic
_symmetry_space_group_name_Hall '-P 2yab'
_symmetry_space_group_name_H-M 'P 1 21/a 1'
_cell_angle_alpha 90
_cell_angle_beta 107.160(10)
_cell_angle_gamma 90
_cell_formula_units_Z 2
_cell_length_a 9.393(2)
_cell_length_b 12.666(2)
_cell_length_c 6.0610(10)
_cell_volume 689.0(2)
_diffrn_radiation_type Mo
_diffrn_radiation_wavelength 0.71069
_exptl_absorpt_coefficient_mu 2.01
_exptl_crystal_F_000 415
_cod_data_source_file hl0025.cif
_cod_data_source_block hl0025a
_cod_original_cell_volume 689.0(4)
_cod_original_formula_sum 'Cu1 D20 N2 O14 S2'
_cod_database_code 2101038

loop_
_atom_site_label
_atom_site_fract_x
_atom_site_fract_y
_atom_site_fract_z
S(2) .386910(10) .143650(10) .749300(10)
O(3) .38041(3) .23869(3) .60585(4)
O(4) .52762(3) .08708(2) .77538(4)
O(5) .26086(3) .07334(2) .63020(4)
O(6) .37304(2) .17341(2) .97866(4)
O(7) .15148(3) .10756(3) .16478(4)
O(8) -.18066(3) .11193(2) .05055(5)
O(9) .01005(3) -.06613(2) .29679(4)
N(10) .12605(3) .36450(3) .37802(4)
